data_7111190
loop_
_publ_author_name
'Field, Jason E.'
'Venkataraman, D.'

_publ_section_title
;
 Helix versus zig-zag: control of supramolecular topology via carboxylic
 acid conformations in ortho-substituted phenyl amines
;
_journal_issue 4
_journal_name_full 'Chemical Communications'
_journal_page_first 306
_journal_paper_doi 10.1039/b110049a
_journal_year 2002
_chemical_compound_source 'Local laboratory'
_chemical_formula_moiety 'C14 H11 N O4 '
_chemical_formula_sum 'C14 H11 N O4'
_chemical_formula_weight 251.269
_chemical_name_systematic
;
?
;
_space_group_IT_number 15
_symmetry_cell_setting monoclinic
_symmetry_space_group_name_Hall '-C 2yc'
_symmetry_space_group_name_H-M 'C 1 2/c 1'
_cell_angle_alpha 90.00
_cell_angle_beta 110.639(3)
_cell_angle_gamma 90.00
_cell_formula_units_Z 4
_cell_length_a 13.1691(7)
_cell_length_b 8.3651(5)
_cell_length_c 11.7215(5)
_cell_measurement_reflns_used 3823
_cell_measurement_temperature 298
_cell_measurement_theta_max 27.485
_cell_measurement_theta_min 0.998
_cell_volume 1208.38(11)
_computing_cell_refinement 'HKL Scalepack (Otwinowski & Minor 1997)'
_computing_data_collection KappaCCD
_computing_data_reduction 'Denzo and Scalepak (Otwinowski & Minor, 1997)'
_computing_structure_refinement 'SHELXL-97 (Sheldrick, 1997)'
_diffrn_measured_fraction_theta_full 0.996
_diffrn_measured_fraction_theta_max 0.996
_diffrn_measurement_device KappaCCD
_diffrn_measurement_method CCD
_diffrn_radiation_source 'fine-focus sealed tube'
_diffrn_radiation_type ' MoK\a'
_diffrn_radiation_wavelength_id all
_diffrn_reflns_limit_h_max 17
_diffrn_reflns_limit_h_min -17
_diffrn_reflns_limit_k_max 10
_diffrn_reflns_limit_k_min -9
_diffrn_reflns_limit_l_max 15
_diffrn_reflns_limit_l_min -15
_diffrn_reflns_number 2452
_diffrn_reflns_theta_full 27.49
_diffrn_reflns_theta_max 27.49
_diffrn_reflns_theta_min 1.86
_exptl_absorpt_coefficient_mu 0.105
_exptl_absorpt_correction_type none
_exptl_crystal_colour Yellow
_exptl_crystal_density_diffrn 1.381
_exptl_crystal_density_method 'not measured'
_exptl_crystal_description Cube
_refine_diff_density_max 0.129
_refine_diff_density_min -0.201
_refine_diff_density_rms 0.041
_refine_ls_extinction_method none
_refine_ls_goodness_of_fit_ref 1.045
_refine_ls_hydrogen_treatment noref
_refine_ls_matrix_type full
_refine_ls_number_parameters 87
_refine_ls_number_reflns 1387
_refine_ls_number_restraints 0
_refine_ls_restrained_S_all 1.045
_refine_ls_R_factor_all 0.0582
_refine_ls_R_factor_gt 0.0467
_refine_ls_shift/su_max 0.000
_refine_ls_shift/su_mean 0.000
_refine_ls_structure_factor_coef Fsqd
_refine_ls_weighting_details 'calc w=1/[\s^2^(Fo^2^)+(0.0630P)^2^+0.4942P] where P=(Fo^2^+2Fc^2^)/3'
_refine_ls_weighting_scheme calc
_refine_ls_wR_factor_gt 0.1195
_refine_ls_wR_factor_ref 0.1305
_reflns_number_gt 1119
_reflns_number_total 1387
_reflns_threshold_expression >2sigma(I)
_cod_data_source_file b110049asup1.cif
_cod_data_source_block 1
_cod_depositor_comments
;
The following automatic conversions were performed:

'_symmetry_cell_setting' value 'Monoclinic' changed to 'monoclinic'
according to /home/saulius/struct/CIF-dictionaries/cif_core.dic
dictionary named 'cif_core.dic' version 2.4.2 from 2011-04-26.

Automatic conversion script
Id: cif_fix_values 1891 2012-01-12 08:04:46Z andrius 
;
_cod_original_sg_symbol_H-M 'C 2/c '
_cod_original_formula_sum 'C14 H11 N O4 '
_cod_database_code 7111190

loop_
_symmetry_equiv_pos_as_xyz
+X,+Y,+Z
-X,-Y,-Z
'-X+ 1/2,-Y+ 1/2,-Z'
'+X+ 1/2,+Y+ 1/2,+Z'
'-X,+Y,-Z+ 1/2'
'+X,-Y,+Z+ 1/2'
'+X+ 1/2,-Y+ 1/2,+Z+ 1/2'
'-X+ 1/2,+Y+ 1/2,-Z+ 1/2'

loop_
_atom_site_label
_atom_site_type_symbol
_atom_site_fract_x
_atom_site_fract_y
_atom_site_fract_z
_atom_site_U_iso_or_equiv
_atom_site_adp_type
_atom_site_occupancy
_atom_site_symmetry_multiplicity
_atom_site_calc_flag
_atom_site_refinement_flags
O1 O 0.49827(10) 0.12557(12) 0.39104(11) 0.0589(4) Uani 1 1 d .
O2 O 0.41316(9) 0.15244(13) 0.52326(10) 0.0584(4) Uani 1 1 d .
N1 N 0.5000 0.3796(2) 0.2500 0.0483(4) Uani 1 2 d S
C1 C 0.43350(11) 0.45101(17) 0.30427(11) 0.0405(3) Uani 1 1 d .
C2 C 0.40129(10) 0.36709(16) 0.39045(11) 0.0394(3) Uani 1 1 d .
C3 C 0.32810(12) 0.43805(18) 0.43733(13) 0.0478(4) Uani 1 1 d .
C4 C 0.28792(13) 0.5891(2) 0.40330(15) 0.0570(4) Uani 1 1 d .
C5 C 0.32167(12) 0.6730(2) 0.32115(14) 0.0557(4) Uani 1 1 d .
C6 C 0.39159(13) 0.60549(18) 0.27137(13) 0.0497(4) Uani 1 1 d .
C7 C 0.44187(11) 0.20580(16) 0.43337(12) 0.0422(3) Uani 1 1 d .
H2 H 0.4383 0.0627 0.5428 0.070 Uiso 1 1 d R
H1 H 0.5000 0.2767 0.2500 0.058 Uiso 1 2 d SR
H3 H 0.3063 0.3816 0.4931 0.057 Uiso 1 1 d R
H4 H 0.2387 0.6342 0.4347 0.068 Uiso 1 1 d R
H5 H 0.2967 0.7767 0.2995 0.067 Uiso 1 1 d R
H6 H 0.4116 0.6632 0.2149 0.060 Uiso 1 1 d R

loop_
_atom_site_aniso_label
_atom_site_aniso_U_11
_atom_site_aniso_U_22
_atom_site_aniso_U_33
_atom_site_aniso_U_23
_atom_site_aniso_U_13
_atom_site_aniso_U_12
O1 0.0857(8) 0.0469(6) 0.0659(7) 0.0091(5) 0.0538(6) 0.0140(5)
O2 0.0791(8) 0.0511(6) 0.0659(7) 0.0122(5) 0.0515(6) 0.0103(5)
N1 0.0706(11) 0.0385(8) 0.0504(9) 0.000 0.0395(8) 0.000
C1 0.0458(7) 0.0436(7) 0.0340(6) -0.0046(5) 0.0165(5) -0.0012(5)
C2 0.0426(7) 0.0416(7) 0.0368(6) -0.0044(5) 0.0175(5) -0.0023(5)
C3 0.0499(8) 0.0536(8) 0.0462(7) -0.0049(6) 0.0248(6) -0.0002(6)
C4 0.0540(9) 0.0607(9) 0.0615(9) -0.0068(7) 0.0269(7) 0.0115(7)
C5 0.0580(9) 0.0500(8) 0.0559(9) 0.0027(7) 0.0161(7) 0.0134(7)
C6 0.0593(9) 0.0482(8) 0.0416(7) 0.0042(6) 0.0179(6) 0.0031(6)
C7 0.0487(7) 0.0431(7) 0.0422(7) -0.0029(5) 0.0252(6) -0.0045(6)

loop_
_atom_type_symbol
_atom_type_description
_atom_type_scat_dispersion_real
_atom_type_scat_dispersion_imag
_atom_type_scat_source
C C 0.0033 0.0016 'International Tables Vol C Tables 4.2.6.8 and 6.1.1.4'
H H 0.0000 0.0000 'International Tables Vol C Tables 4.2.6.8 and 6.1.1.4'
O O 0.0106 0.0060 'International Tables Vol C Tables 4.2.6.8 and 6.1.1.4'
N N 0.0061 0.0033 'International Tables Vol C Tables 4.2.6.8 and 6.1.1.4'

loop_
_diffrn_radiation_wavelength
0.71073

loop_
_geom_angle_atom_site_label_1
_geom_angle_atom_site_label_2
_geom_angle_atom_site_label_3
_geom_angle
_geom_angle_site_symmetry_1
C1 N1 C1 128.91(16) 2_655
N1 C1 C6 121.42(12) .
N1 C1 C2 120.76(13) .
C6 C1 C2 117.75(12) .
C3 C2 C1 119.49(13) .
C3 C2 C7 118.15(12) .
C1 C2 C7 122.36(11) .
C4 C3 C2 121.64(14) .
C3 C4 C5 118.87(14) .
C6 C5 C4 120.94(14) .
C5 C6 C1 121.28(14) .
O1 C7 O2 121.55(13) .
O1 C7 C2 124.12(12) .
O2 C7 C2 114.33(11) .

loop_
_geom_bond_atom_site_label_1
_geom_bond_atom_site_label_2
_geom_bond_distance
_geom_bond_site_symmetry_2
O1 C7 1.2281(16) .
O2 C7 1.3165(15) .
N1 C1 1.3862(14) 2_655
N1 C1 1.3862(14) .
C1 C6 1.405(2) .
C1 C2 1.4125(18) .
C2 C3 1.3988(18) .
C2 C7 1.4729(19) .
C3 C4 1.374(2) .
C4 C5 1.385(2) .
C5 C6 1.373(2) .
